data_1572979
loop_
_publ_author_name
'Zhang, Zixuan'
'Wu, Jin'
'Lu, Haipeng'

_publ_section_title
;
 Deciphering the electronic and structural origin of chiroptical activity
 of chiral 2D perovskites.
;
_journal_issue 48
_journal_name_full 'Chemical science'
_journal_page_first 20440
_journal_page_last 20447
_journal_paper_doi 10.1039/d4sc04915b
_journal_volume 15
_journal_year 2024
_chemical_absolute_configuration ad
_chemical_formula_moiety 'Br4 Pb, 2(C8 H11 Br N)'
_chemical_formula_sum 'C16 H22 Br6 N2 Pb'
_chemical_formula_weight 929.00
_space_group_crystal_system monoclinic
_space_group_IT_number 4
_space_group_name_Hall 'P 2yb'
_space_group_name_H-M_alt 'P 1 21 1'
_atom_sites_solution_hydrogens geom
_atom_sites_solution_primary dual
_audit_creation_date 2023-10-06
_audit_creation_method
;
Olex2 1.5-alpha
(compiled 2023.08.24 svn.re1ec1418 for OlexSys, GUI svn.r6817)
;
_audit_update_record
;
2024-04-16 deposited with the CCDC.	2024-10-30 downloaded from the CCDC.
;
_cell_angle_alpha 90
_cell_angle_beta 97.8460(10)
_cell_angle_gamma 90
_cell_formula_units_Z 2
_cell_length_a 8.73840(10)
_cell_length_b 7.84410(10)
_cell_length_c 17.9204(2)
_cell_measurement_reflns_used 8231
_cell_measurement_temperature 173.00(10)
_cell_measurement_theta_max 74.4160
_cell_measurement_theta_min 4.9670
_cell_volume 1216.85(3)
_computing_cell_refinement 'CrysAlisPro 1.171.42.49 (Rigaku OD, 2022)'
_computing_data_collection 'CrysAlisPro 1.171.42.49 (Rigaku OD, 2022)'
_computing_data_reduction 'CrysAlisPro 1.171.42.49 (Rigaku OD, 2022)'
_computing_molecular_graphics 'Olex2 1.5-alpha (Dolomanov et al., 2009)'
_computing_publication_material 'Olex2 1.5-alpha (Dolomanov et al., 2009)'
_computing_structure_refinement 'SHELXL 2014/7 (Sheldrick, 2015)'
_computing_structure_solution 'SHELXT 2014/4 (Sheldrick, 2014)'
_diffrn_ambient_environment N~2~
_diffrn_ambient_temperature 173.00(10)
_diffrn_detector 'CCD plate'
_diffrn_detector_area_resol_mean 10.3577
_diffrn_detector_type Atlas
_diffrn_measured_fraction_theta_full 1.000
_diffrn_measured_fraction_theta_max 0.984
_diffrn_measurement_details
;
List of Runs (angles in degrees, time in seconds):

  # Type    Start    End  Width  t~exp~   \w     \q     \k     \f   Frames
#--------------------------------------------------------------------------
  1  \w    -93.00 -17.00   1.00    1.50    --  -41.26 -37.00   0.00   76
  2  \w   -119.00  -3.00   1.00    1.50    --  -41.26 -19.00  90.00  116
  3  \w    -48.00  -7.00   1.00    1.50    --  -41.26 125.00-180.00   41
  4  \w     28.00  95.00   1.00    1.50    --   41.26-125.00 -30.00   67
  5  \w     31.00  58.00   1.00    1.50    --   41.26-125.00-180.00   27
  6  \w     16.00  59.00   1.00    1.50    --   41.26  57.00  30.00   43
  7  \w     78.00 105.00   1.00    3.00    --  107.01  61.00  30.00   27
  8  \w     79.00 106.00   1.00    3.00    --  107.01  60.00 -14.72   27
  9  \w    112.00 177.00   1.00    3.00    --  107.01  69.00 -49.34   65
 10  \w     31.00 127.00   1.00    3.00    --  107.01 -77.00-120.00   96
 11  \w     82.00 107.00   1.00    3.00    --  107.01  45.00   0.00   25
 12  \w     34.00 121.00   1.00    3.00    --  107.01 -45.00 -90.00   87
 13  \w     78.00 177.00   1.00    3.00    --  107.01  61.00  60.00   99
 14  \w     58.00 177.00   1.00    3.00    --  107.01  15.00-180.00  119
 15  \w     78.00 109.00   1.00    3.00    --  107.01  61.00 -30.00   31
 16  \w    146.00 172.00   1.00    3.00    --  107.01  61.00   0.00   26
 17  \w     79.00 104.00   1.00    3.00    --  107.01  61.00 -60.00   25
 18  \w     82.00 138.00   1.00    3.00    --  107.01  45.00  60.00   56
 19  \w     81.00 115.00   1.00    3.00    --  107.01  45.00  30.00   34
 20  \w    107.00 156.00   1.00    3.00    --  107.01 111.00 -30.00   49
 21  \w     81.00 108.00   1.00    3.00    --  107.01  45.00 -30.00   27
 22  \w     78.00 104.00   1.00    3.00    --  107.01  61.00   0.00   26
 23  \w     77.00 104.00   1.00    3.00    --  107.01  69.00 -49.34   27
 24  \w     82.00 157.00   1.00    3.00    --  107.01  44.00  43.01   75
;
_diffrn_measurement_device 'kappa diffractometer'
_diffrn_measurement_device_type 'SuperNova, Dual, Cu at zero, Atlas'
_diffrn_measurement_method '\w scans'
_diffrn_orient_matrix_type 'CrysAlisPro convention (1999,Acta A55,543-557)'
_diffrn_orient_matrix_UB_11 0.0944320000
_diffrn_orient_matrix_UB_12 0.0945593000
_diffrn_orient_matrix_UB_13 -0.0537672000
_diffrn_orient_matrix_UB_21 -0.1452170000
_diffrn_orient_matrix_UB_22 0.0135909000
_diffrn_orient_matrix_UB_23 -0.0589361000
_diffrn_orient_matrix_UB_31 -0.0402632000
_diffrn_orient_matrix_UB_32 0.1717138000
_diffrn_orient_matrix_UB_33 0.0341892000
_diffrn_radiation_monochromator mirror
_diffrn_radiation_probe x-ray
_diffrn_radiation_type CuK\a
_diffrn_radiation_wavelength 1.54184
_diffrn_reflns_av_R_equivalents 0.0418
_diffrn_reflns_av_unetI/netI 0.0392
_diffrn_reflns_Laue_measured_fraction_full 1.000
_diffrn_reflns_Laue_measured_fraction_max 0.984
_diffrn_reflns_limit_h_max 10
_diffrn_reflns_limit_h_min -10
_diffrn_reflns_limit_k_max 9
_diffrn_reflns_limit_k_min -9
_diffrn_reflns_limit_l_max 22
_diffrn_reflns_limit_l_min -20
_diffrn_reflns_number 9475
_diffrn_reflns_point_group_measured_fraction_full 0.981
_diffrn_reflns_point_group_measured_fraction_max 0.950
_diffrn_reflns_theta_full 67.684
_diffrn_reflns_theta_max 74.513
_diffrn_reflns_theta_min 2.489
_diffrn_source 'micro-focus sealed X-ray tube'
_diffrn_source_current 0.80
_diffrn_source_power 0.040
_diffrn_source_target Cu
_diffrn_source_type 'SuperNova (Cu) X-ray Source'
_diffrn_source_voltage 50
_exptl_absorpt_coefficient_mu 25.048
_exptl_absorpt_correction_T_max 1.00000
_exptl_absorpt_correction_T_min 0.09491
_exptl_absorpt_correction_type multi-scan
_exptl_absorpt_process_details
;
CrysAlisPro 1.171.42.49 (Rigaku Oxford Diffraction, 2022)
Empirical absorption correction using spherical harmonics,
implemented in SCALE3 ABSPACK scaling algorithm.
;
_exptl_crystal_colour colourless
_exptl_crystal_colour_primary colourless
_exptl_crystal_density_diffrn 2.535
_exptl_crystal_description plate
_exptl_crystal_F_000 848
_exptl_crystal_size_max 0.2
_exptl_crystal_size_mid 0.18
_exptl_crystal_size_min 0.03
_refine_diff_density_max 2.918
_refine_diff_density_min -2.067
_refine_diff_density_rms 0.332
_refine_ls_abs_structure_details
;
 Flack x determined using 1975 quotients [(I+)-(I-)]/[(I+)+(I-)]
 (Parsons, Flack and Wagner, Acta Cryst. B69 (2013) 249-259).
;
_refine_ls_abs_structure_Flack -0.029(12)
_refine_ls_extinction_method none
_refine_ls_goodness_of_fit_ref 1.053
_refine_ls_hydrogen_treatment constr
_refine_ls_matrix_type full
_refine_ls_number_parameters 230
_refine_ls_number_reflns 4738
_refine_ls_number_restraints 100
_refine_ls_restrained_S_all 1.053
_refine_ls_R_factor_all 0.0482
_refine_ls_R_factor_gt 0.0476
_refine_ls_shift/su_max 0.000
_refine_ls_shift/su_mean 0.000
_refine_ls_structure_factor_coef Fsqd
_refine_ls_weighting_details 'w=1/[\s^2^(Fo^2^)+(0.1102P)^2^] where P=(Fo^2^+2Fc^2^)/3'
_refine_ls_weighting_scheme calc
_refine_ls_wR_factor_gt 0.1329
_refine_ls_wR_factor_ref 0.1340
_reflns_Friedel_coverage 0.795
_reflns_Friedel_fraction_full 0.960
_reflns_Friedel_fraction_max 0.911
_reflns_number_gt 4621
_reflns_number_total 4738
_reflns_threshold_expression 'I > 2\s(I)'
_cod_data_source_file d4sc04915b2.cif
_cod_data_source_block zixuan46
_cod_depositor_comments 'Adding full bibliography for 1572979--1572983.cif.'
_cod_database_code 1572979
_shelx_shelxl_version_number 2014/7
_chemical_oxdiff_formula 'Pb Br5 N2 C20 H28'
_shelx_space_group_comment
;
The symmetry employed for this shelxl refinement is uniquely defined
by the following loop, which should always be used as a source of
symmetry information in preference to the above space-group names.
They are only intended as comments.
;
_shelx_estimated_absorpt_t_max 0.520
_shelx_estimated_absorpt_t_min 0.082
_olex2_refinement_description
;
1. Fixed Uiso
 At 1.2 times of:
  All C(H) groups, All N(H,H,H) groups
 At 1.5 times of:
  All C(H,H,H) groups
2. Rigid body (RIGU) restrains
 C17, C11, C16, C15, C14, C13, C12, Br12
 with sigma for 1-2 distances of 0.001 and sigma for 1-3 distances of 0.001
 Br11, C5, C4, C3, C2, C1, C6
 with sigma for 1-2 distances of 0.001 and sigma for 1-3 distances of 0.001
3.a Ternary CH refined with riding coordinates:
 C7(H7), C17(H17)
3.b Aromatic/amide H refined with riding coordinates:
 C2(H2), C3(H3), C4(H4), C6(H6), C12(H12), C14(H14), C15(H15), C16(H16)
3.c Idealised Me refined as rotating group:
 N1(H1A,H1B,H1C), C8(H8A,H8B,H8C), N2(H2A,H2B,H2C), C18(H18A,H18B,H18C)
;
_olex2_submission_special_instructions 'No special instructions were received'
_oxdiff_exptl_absorpt_empirical_details
;
Empirical correction (ABSPACK) includes:
- Absorption correction using spherical harmonics
- Frame scaling
;
_oxdiff_exptl_absorpt_empirical_full_max 5.470
_oxdiff_exptl_absorpt_empirical_full_min 0.527

loop_
_space_group_symop_operation_xyz
'x, y, z'
'-x, y+1/2, -z'

loop_
_atom_site_label
_atom_site_type_symbol
_atom_site_fract_x
_atom_site_fract_y
_atom_site_fract_z
_atom_site_U_iso_or_equiv
_atom_site_adp_type
_atom_site_occupancy
_atom_site_site_symmetry_order
_atom_site_calc_flag
_atom_site_refinement_flags_posn
_atom_site_refinement_flags_adp
_atom_site_refinement_flags_occupancy
_atom_site_disorder_assembly
_atom_site_disorder_group
Pb1 Pb 0.25040(4) 0.66908(12) -0.00084(2) 0.01679(18) Uani 1 1 d . . . . .
Br1 Br 0.16529(18) 0.7322(2) -0.16491(8) 0.0238(3) Uani 1 1 d . . . . .
Br2 Br 0.07403(14) 0.33629(18) -0.01795(7) 0.0236(3) Uani 1 1 d . . . . .
Br3 Br 0.32597(16) 0.69218(18) 0.16625(7) 0.0212(3) Uani 1 1 d . . . . .
Br4 Br 0.46126(15) 0.97732(18) 0.00967(7) 0.0261(3) Uani 1 1 d . . . . .
Br11 Br 0.6474(3) 0.2762(2) 0.41482(9) 0.0534(5) Uani 1 1 d . U . . .
N1 N 0.7059(13) 0.6541(18) 0.1523(6) 0.025(2) Uani 1 1 d . . . . .
H1A H 0.7306 0.7035 0.1096 0.030 Uiso 1 1 calc R U . . .
H1B H 0.6014 0.6528 0.1508 0.030 Uiso 1 1 calc R U . . .
H1C H 0.7425 0.5454 0.1557 0.030 Uiso 1 1 calc R U . . .
C1 C 0.6998(16) 0.7057(18) 0.2886(7) 0.026(2) Uani 1 1 d . U . . .
C2 C 0.6306(16) 0.833(2) 0.3264(7) 0.031(2) Uani 1 1 d . U . . .
H2 H 0.6278 0.9475 0.3085 0.038 Uiso 1 1 calc R U . . .
C3 C 0.5664(19) 0.792(2) 0.3898(8) 0.039(3) Uani 1 1 d . U . . .
H3 H 0.5211 0.8794 0.4164 0.047 Uiso 1 1 calc R U . . .
C4 C 0.5666(18) 0.623(2) 0.4162(7) 0.035(2) Uani 1 1 d . U . . .
H4 H 0.5181 0.5939 0.4589 0.042 Uiso 1 1 calc R U . . .
C5 C 0.6387(17) 0.499(2) 0.3786(7) 0.031(2) Uani 1 1 d . U . . .
C6 C 0.7079(18) 0.540(2) 0.3145(7) 0.028(2) Uani 1 1 d . U . . .
H6 H 0.7591 0.4543 0.2896 0.034 Uiso 1 1 calc R U . . .
C7 C 0.7778(17) 0.755(2) 0.2204(7) 0.028(3) Uani 1 1 d . . . . .
H7 H 0.7591 0.8795 0.2099 0.033 Uiso 1 1 calc R U . . .
C8 C 0.9469(17) 0.724(3) 0.2305(9) 0.044(4) Uani 1 1 d . . . . .
H8A H 0.9666 0.6016 0.2366 0.066 Uiso 1 1 calc R U . . .
H8B H 0.9956 0.7846 0.2754 0.066 Uiso 1 1 calc R U . . .
H8C H 0.9901 0.7654 0.1861 0.066 Uiso 1 1 calc R U . . .
Br12 Br 0.1230(2) 0.5160(3) 0.44602(10) 0.0567(5) Uani 1 1 d . U . . .
N2 N 0.1910(13) 0.1020(17) 0.1429(6) 0.024(2) Uani 1 1 d . . . . .
H2A H 0.1978 0.1335 0.0946 0.028 Uiso 1 1 calc R U . . .
H2B H 0.0898 0.0949 0.1496 0.028 Uiso 1 1 calc R U . . .
H2C H 0.2370 -0.0013 0.1523 0.028 Uiso 1 1 calc R U . . .
C11 C 0.2318(14) 0.2006(18) 0.2748(7) 0.023(2) Uani 1 1 d . U . . .
C12 C 0.2011(15) 0.343(2) 0.3170(7) 0.029(2) Uani 1 1 d . U . . .
H12 H 0.2028 0.4541 0.2961 0.035 Uiso 1 1 calc R U . . .
C13 C 0.1679(16) 0.320(2) 0.3896(7) 0.033(2) Uani 1 1 d . U . . .
C14 C 0.1631(16) 0.162(2) 0.4211(7) 0.036(2) Uani 1 1 d . U . . .
H14 H 0.1356 0.1493 0.4703 0.043 Uiso 1 1 calc R U . . .
C15 C 0.199(2) 0.021(2) 0.3806(8) 0.040(3) Uani 1 1 d . U . . .
H15 H 0.1983 -0.0893 0.4028 0.048 Uiso 1 1 calc R U . . .
C16 C 0.2353(18) 0.038(2) 0.3065(8) 0.030(3) Uani 1 1 d . U . . .
H16 H 0.2617 -0.0589 0.2790 0.036 Uiso 1 1 calc R U . . .
C17 C 0.2699(14) 0.231(2) 0.1955(7) 0.023(2) Uani 1 1 d . U . . .
H17 H 0.2297 0.3458 0.1786 0.027 Uiso 1 1 calc R U . . .
C18 C 0.4423(14) 0.2276(18) 0.1908(7) 0.026(3) Uani 1 1 d . . . . .
H18A H 0.4789 0.1094 0.1933 0.039 Uiso 1 1 calc R U . . .
H18B H 0.4972 0.2924 0.2330 0.039 Uiso 1 1 calc R U . . .
H18C H 0.4619 0.2789 0.1431 0.039 Uiso 1 1 calc R U . . .

loop_
_atom_site_aniso_label
_atom_site_aniso_U_11
_atom_site_aniso_U_22
_atom_site_aniso_U_33
_atom_site_aniso_U_23
_atom_site_aniso_U_13
_atom_site_aniso_U_12
Pb1 0.0177(3) 0.0155(3) 0.0167(3) -0.00105(12) 0.00065(18) -0.00040(12)
Br1 0.0238(6) 0.0266(8) 0.0207(6) 0.0014(5) 0.0021(5) -0.0045(5)
Br2 0.0251(5) 0.0212(6) 0.0243(5) 0.0014(4) 0.0025(4) -0.0047(5)
Br3 0.0236(6) 0.0203(8) 0.0197(5) 0.0004(5) 0.0026(4) 0.0019(5)
Br4 0.0294(6) 0.0221(7) 0.0272(6) -0.0003(5) 0.0049(4) -0.0079(5)
Br11 0.0938(15) 0.0339(9) 0.0353(8) 0.0104(6) 0.0186(8) -0.0093(9)
N1 0.025(5) 0.031(7) 0.019(4) -0.001(5) 0.005(4) -0.006(5)
C1 0.028(5) 0.031(3) 0.018(3) 0.002(2) -0.003(3) -0.007(3)
C2 0.040(6) 0.033(3) 0.021(4) 0.003(3) 0.002(4) -0.003(3)
C3 0.055(7) 0.035(3) 0.027(4) 0.004(3) 0.012(5) -0.001(3)
C4 0.049(6) 0.035(3) 0.022(4) 0.004(2) 0.008(4) -0.004(3)
C5 0.040(6) 0.032(3) 0.020(3) 0.003(2) 0.004(4) -0.008(2)
C6 0.034(5) 0.031(3) 0.018(3) 0.002(2) 0.001(4) -0.006(3)
C7 0.036(7) 0.026(7) 0.022(6) -0.001(5) 0.005(5) -0.005(6)
C8 0.028(7) 0.064(13) 0.039(8) 0.002(7) -0.002(6) -0.021(7)
Br12 0.0688(12) 0.0617(13) 0.0421(9) -0.0253(8) 0.0159(8) 0.0099(9)
N2 0.023(5) 0.028(6) 0.019(5) -0.003(4) 0.000(4) -0.004(4)
C11 0.018(5) 0.031(3) 0.019(3) -0.007(2) 0.000(3) 0.001(3)
C12 0.031(6) 0.033(3) 0.024(3) -0.010(2) 0.004(3) 0.002(3)
C13 0.030(5) 0.046(3) 0.023(3) -0.011(2) 0.003(3) 0.002(3)
C14 0.036(6) 0.047(3) 0.025(3) -0.009(2) 0.006(3) 0.002(3)
C15 0.054(9) 0.044(3) 0.024(3) -0.004(3) 0.013(4) 0.003(3)
C16 0.037(7) 0.031(4) 0.022(3) -0.005(2) 0.006(4) 0.003(3)
C17 0.019(5) 0.030(5) 0.019(3) -0.007(3) -0.001(3) 0.000(4)
C18 0.023(6) 0.030(7) 0.026(6) -0.001(5) 0.009(5) -0.005(5)

loop_
_atom_type_symbol
_atom_type_description
_atom_type_scat_dispersion_real
_atom_type_scat_dispersion_imag
_atom_type_scat_source
C C 0.0181 0.0091 'International Tables Vol C Tables 4.2.6.8 and 6.1.1.4'
H H 0.0000 0.0000 'International Tables Vol C Tables 4.2.6.8 and 6.1.1.4'
Br Br -0.6763 1.2805 'International Tables Vol C Tables 4.2.6.8 and 6.1.1.4'
N N 0.0311 0.0180 'International Tables Vol C Tables 4.2.6.8 and 6.1.1.4'
Pb Pb -4.0753 8.5060 'International Tables Vol C Tables 4.2.6.8 and 6.1.1.4'

loop_
_geom_angle_atom_site_label_1
_geom_angle_atom_site_label_2
_geom_angle_atom_site_label_3
_geom_angle
_geom_angle_site_symmetry_1
_geom_angle_site_symmetry_3
_geom_angle_publ_flag
Br1 Pb1 Br2 85.98(4) . 2 ?
Br1 Pb1 Br2 89.33(4) . . ?
Br1 Pb1 Br3 166.80(5) . . ?
Br1 Pb1 Br4 89.80(4) . . ?
Br2 Pb1 Br2 85.268(18) . 2 ?
Br2 Pb1 Br4 172.63(4) . . ?
Br3 Pb1 Br2 101.19(4) . . ?
Br3 Pb1 Br2 86.97(4) . 2 ?
Br3 Pb1 Br4 80.78(4) . . ?
Br4 Pb1 Br1 97.57(4) 2_645 . ?
Br4 Pb1 Br2 101.97(5) . 2 ?
Br4 Pb1 Br2 173.19(5) 2_645 2 ?
Br4 Pb1 Br2 88.95(5) 2_645 . ?
Br4 Pb1 Br3 90.64(4) 2_645 . ?
Br4 Pb1 Br4 83.909(14) 2_645 . ?
Pb1 Br2 Pb1 142.51(5) . 2_545 ?
Pb1 Br4 Pb1 156.62(6) 2_655 . ?
H1A N1 H1B 109.5 . . ?
H1A N1 H1C 109.5 . . ?
H1B N1 H1C 109.5 . . ?
C7 N1 H1A 109.5 . . ?
C7 N1 H1B 109.5 . . ?
C7 N1 H1C 109.5 . . ?
C2 C1 C7 118.4(13) . . ?
C6 C1 C2 121.3(13) . . ?
C6 C1 C7 120.1(13) . . ?
C1 C2 H2 120.4 . . ?
C3 C2 C1 119.2(15) . . ?
C3 C2 H2 120.4 . . ?
C2 C3 H3 119.4 . . ?
C2 C3 C4 121.1(15) . . ?
C4 C3 H3 119.4 . . ?
C3 C4 H4 120.8 . . ?
C5 C4 C3 118.4(13) . . ?
C5 C4 H4 120.8 . . ?
C4 C5 Br11 119.1(10) . . ?
C4 C5 C6 121.3(15) . . ?
C6 C5 Br11 119.6(12) . . ?
C1 C6 C5 118.6(14) . . ?
C1 C6 H6 120.7 . . ?
C5 C6 H6 120.7 . . ?
N1 C7 C1 109.1(11) . . ?
N1 C7 H7 108.6 . . ?
C1 C7 H7 108.6 . . ?
C8 C7 N1 107.9(12) . . ?
C8 C7 C1 113.9(12) . . ?
C8 C7 H7 108.6 . . ?
C7 C8 H8A 109.5 . . ?
C7 C8 H8B 109.5 . . ?
C7 C8 H8C 109.5 . . ?
H8A C8 H8B 109.5 . . ?
H8A C8 H8C 109.5 . . ?
H8B C8 H8C 109.5 . . ?
H2A N2 H2B 109.5 . . ?
H2A N2 H2C 109.5 . . ?
H2B N2 H2C 109.5 . . ?
C17 N2 H2A 109.5 . . ?
C17 N2 H2B 109.5 . . ?
C17 N2 H2C 109.5 . . ?
C12 C11 C16 120.5(12) . . ?
C12 C11 C17 117.7(13) . . ?
C16 C11 C17 121.7(12) . . ?
C11 C12 H12 120.5 . . ?
C13 C12 C11 119.0(15) . . ?
C13 C12 H12 120.5 . . ?
C12 C13 Br12 118.3(13) . . ?
C14 C13 Br12 119.5(10) . . ?
C14 C13 C12 122.2(14) . . ?
C13 C14 H14 120.4 . . ?
C13 C14 C15 119.2(13) . . ?
C15 C14 H14 120.4 . . ?
C14 C15 H15 119.6 . . ?
C14 C15 C16 120.8(16) . . ?
C16 C15 H15 119.6 . . ?
C11 C16 C15 118.2(14) . . ?
C11 C16 H16 120.9 . . ?
C15 C16 H16 120.9 . . ?
N2 C17 C11 110.2(11) . . ?
N2 C17 H17 108.0 . . ?
N2 C17 C18 109.4(11) . . ?
C11 C17 H17 108.0 . . ?
C18 C17 C11 113.2(10) . . ?
C18 C17 H17 108.0 . . ?
C17 C18 H18A 109.5 . . ?
C17 C18 H18B 109.5 . . ?
C17 C18 H18C 109.5 . . ?
H18A C18 H18B 109.5 . . ?
H18A C18 H18C 109.5 . . ?
H18B C18 H18C 109.5 . . ?

loop_
_geom_bond_atom_site_label_1
_geom_bond_atom_site_label_2
_geom_bond_distance
_geom_bond_site_symmetry_2
_geom_bond_publ_flag
Pb1 Br1 2.9743(15) . ?
Pb1 Br2 3.0257(16) . ?
Pb1 Br2 3.1830(13) 2 ?
Pb1 Br3 2.9825(13) . ?
Pb1 Br4 2.9572(15) 2_645 ?
Pb1 Br4 3.0301(16) . ?
Br2 Pb1 3.1830(13) 2_545 ?
Br4 Pb1 2.9572(15) 2_655 ?
Br11 C5 1.865(16) . ?
N1 H1A 0.9100 . ?
N1 H1B 0.9100 . ?
N1 H1C 0.9100 . ?
N1 C7 1.519(17) . ?
C1 C2 1.39(2) . ?
C1 C6 1.38(2) . ?
C1 C7 1.529(17) . ?
C2 H2 0.9500 . ?
C2 C3 1.372(19) . ?
C3 H3 0.9500 . ?
C3 C4 1.41(2) . ?
C4 H4 0.9500 . ?
C4 C5 1.38(2) . ?
C5 C6 1.404(18) . ?
C6 H6 0.9500 . ?
C7 H7 1.0000 . ?
C7 C8 1.48(2) . ?
C8 H8A 0.9800 . ?
C8 H8B 0.9800 . ?
C8 H8C 0.9800 . ?
Br12 C13 1.913(15) . ?
N2 H2A 0.9100 . ?
N2 H2B 0.9100 . ?
N2 H2C 0.9100 . ?
N2 C17 1.485(17) . ?
C11 C12 1.394(18) . ?
C11 C16 1.40(2) . ?
C11 C17 1.523(17) . ?
C12 H12 0.9500 . ?
C12 C13 1.384(18) . ?
C13 C14 1.36(2) . ?
C14 H14 0.9500 . ?
C14 C15 1.38(2) . ?
C15 H15 0.9500 . ?
C15 C16 1.416(18) . ?
C16 H16 0.9500 . ?
C17 H17 1.0000 . ?
C17 C18 1.520(17) . ?
C18 H18A 0.9800 . ?
C18 H18B 0.9800 . ?
C18 H18C 0.9800 . ?

loop_
_geom_torsion_atom_site_label_1
_geom_torsion_atom_site_label_2
_geom_torsion_atom_site_label_3
_geom_torsion_atom_site_label_4
_geom_torsion
_geom_torsion_site_symmetry_1
_geom_torsion_site_symmetry_2
_geom_torsion_site_symmetry_3
_geom_torsion_site_symmetry_4
_geom_torsion_publ_flag
Br11 C5 C6 C1 179.9(11) . . . . ?
C1 C2 C3 C4 -1(2) . . . . ?
C2 C1 C6 C5 3(2) . . . . ?
C2 C1 C7 N1 -122.9(14) . . . . ?
C2 C1 C7 C8 116.4(16) . . . . ?
C2 C3 C4 C5 3(2) . . . . ?
C3 C4 C5 Br11 177.5(11) . . . . ?
C3 C4 C5 C6 -1(2) . . . . ?
C4 C5 C6 C1 -1(2) . . . . ?
C6 C1 C2 C3 -1(2) . . . . ?
C6 C1 C7 N1 61.4(17) . . . . ?
C6 C1 C7 C8 -59.2(19) . . . . ?
C7 C1 C2 C3 -176.9(13) . . . . ?
C7 C1 C6 C5 178.2(12) . . . . ?
Br12 C13 C14 C15 -178.8(12) . . . . ?
C11 C12 C13 Br12 -179.1(10) . . . . ?
C11 C12 C13 C14 -1(2) . . . . ?
C12 C11 C16 C15 3(2) . . . . ?
C12 C11 C17 N2 -138.3(12) . . . . ?
C12 C11 C17 C18 98.9(15) . . . . ?
C12 C13 C14 C15 3(2) . . . . ?
C13 C14 C15 C16 -2(2) . . . . ?
C14 C15 C16 C11 -1(2) . . . . ?
C16 C11 C12 C13 -2.6(19) . . . . ?
C16 C11 C17 N2 45.1(16) . . . . ?
C16 C11 C17 C18 -77.7(17) . . . . ?
C17 C11 C12 C13 -179.2(11) . . . . ?
C17 C11 C16 C15 179.9(13) . . . . ?
